data_4036642
loop_
_publ_author_name
'Prasad, Poonam Rajesh'
'Selvakumar, Karuthapandi'
'Singh, Harkesh B.'
'Butcher, Ray J.'

_publ_section_title
;
 Synthesis, Structure, and Bonding of 1-Oxa-6,6a\l(4)-
 chalcogenopentalenes and Related Derivatives; The Role of Intramolecular
 Coordination.
;
_journal_issue 8
_journal_name_full 'The Journal of organic chemistry'
_journal_page_first 3214
_journal_page_last 3226
_journal_paper_doi 10.1021/acs.joc.6b00173
_journal_volume 81
_journal_year 2016
_chemical_formula_moiety 'C14 H14 O2 Te'
_chemical_formula_sum 'C14 H14 O2 Te'
_chemical_formula_weight 341.85
_space_group_IT_number 14
_space_group_name_Hall '-P 2ybc'
_space_group_name_H-M_alt 'P 1 21/c 1'
_symmetry_cell_setting monoclinic
_symmetry_space_group_name_H-M 'P 1 21/c 1'
_atom_sites_solution_hydrogens geom
_atom_sites_solution_primary direct
_atom_sites_solution_secondary difmap
_audit_creation_method SHELXL-97
_cell_angle_alpha 90.00
_cell_angle_beta 103.428(4)
_cell_angle_gamma 90.00
_cell_formula_units_Z 4
_cell_length_a 9.2886(4)
_cell_length_b 14.6360(5)
_cell_length_c 9.5487(4)
_cell_measurement_reflns_used 3794
_cell_measurement_temperature 296(2)
_cell_measurement_theta_max 75.4400
_cell_measurement_theta_min 4.7573
_cell_volume 1262.64(9)
_computing_cell_refinement
;
CrysAlisPro, Agilent Technologies,
Version 1.171.34.49 (release 20-01-2011 CrysAlis171 .NET)
(compiled Jan 20 2011,15:58:25)
;
_computing_data_collection
;
CrysAlisPro, Agilent Technologies,
Version 1.171.34.49 (release 20-01-2011 CrysAlis171 .NET)
(compiled Jan 20 2011,15:58:25)
;
_computing_data_reduction
;
CrysAlisPro, Agilent Technologies,
Version 1.171.34.49 (release 20-01-2011 CrysAlis171 .NET)
(compiled Jan 20 2011,15:58:25)
;
_computing_molecular_graphics 'SHELXTL (Sheldrick, 2008)'
_computing_publication_material SHELXTL
_computing_structure_refinement 'SHELXL-97 (Sheldrick, 2008)'
_computing_structure_solution 'SHELXS-97 (Sheldrick, 2008)'
_diffrn_ambient_temperature 296(2)
_diffrn_detector_area_resol_mean 10.5081
_diffrn_measured_fraction_theta_full 0.996
_diffrn_measured_fraction_theta_max 0.977
_diffrn_measurement_device_type 'Xcalibur, Ruby, Gemini'
_diffrn_measurement_method '\w scans'
_diffrn_radiation_monochromator graphite
_diffrn_radiation_source 'Enhance (Cu) X-ray Source'
_diffrn_radiation_type CuK\a
_diffrn_radiation_wavelength 1.54178
_diffrn_reflns_av_R_equivalents 0.0759
_diffrn_reflns_av_sigmaI/netI 0.0649
_diffrn_reflns_limit_h_max 7
_diffrn_reflns_limit_h_min -11
_diffrn_reflns_limit_k_max 18
_diffrn_reflns_limit_k_min -18
_diffrn_reflns_limit_l_max 11
_diffrn_reflns_limit_l_min -11
_diffrn_reflns_number 8138
_diffrn_reflns_theta_full 67.50
_diffrn_reflns_theta_max 75.62
_diffrn_reflns_theta_min 4.89
_exptl_absorpt_coefficient_mu 18.493
_exptl_absorpt_correction_T_max 1.00000
_exptl_absorpt_correction_T_min 0.25351
_exptl_absorpt_correction_type multi-scan
_exptl_absorpt_process_details
;
CrysAlisPro, Agilent Technologies,
Version 1.171.34.49 (release 20-01-2011 CrysAlis171 .NET)
(compiled Jan 20 2011,15:58:25)
Empirical absorption correction using spherical harmonics,
 implemented in SCALE3 ABSPACK scaling algorithm.
;
_exptl_crystal_colour red-brown
_exptl_crystal_density_diffrn 1.798
_exptl_crystal_density_method 'not measured'
_exptl_crystal_description chunk
_exptl_crystal_F_000 664
_exptl_crystal_size_max 0.46
_exptl_crystal_size_mid 0.35
_exptl_crystal_size_min 0.15
_refine_diff_density_max 0.826
_refine_diff_density_min -0.902
_refine_diff_density_rms 0.158
_refine_ls_extinction_method none
_refine_ls_goodness_of_fit_ref 1.094
_refine_ls_hydrogen_treatment constr
_refine_ls_matrix_type full
_refine_ls_number_parameters 154
_refine_ls_number_reflns 2564
_refine_ls_number_restraints 0
_refine_ls_restrained_S_all 1.094
_refine_ls_R_factor_all 0.0697
_refine_ls_R_factor_gt 0.0587
_refine_ls_shift/su_max 0.004
_refine_ls_shift/su_mean 0.000
_refine_ls_structure_factor_coef Fsqd
_refine_ls_weighting_details 'calc w=1/[\s^2^(Fo^2^)+(0.0770P)^2^+1.5061P] where P=(Fo^2^+2Fc^2^)/3'
_refine_ls_weighting_scheme calc
_refine_ls_wR_factor_gt 0.1449
_refine_ls_wR_factor_ref 0.1574
_reflns_number_gt 2095
_reflns_number_total 2564
_reflns_threshold_expression I>2\s(I)
_cod_data_source_file jo6b00173_si_007.cif
_cod_data_source_block 38
_cod_original_sg_symbol_H-M 'P 21/c'
_cod_database_code 4036642

loop_
_symmetry_equiv_pos_as_xyz
'x, y, z'
'-x, y+1/2, -z+1/2'
'-x, -y, -z'
'x, -y-1/2, z-1/2'

loop_
_atom_site_label
_atom_site_type_symbol
_atom_site_fract_x
_atom_site_fract_y
_atom_site_fract_z
_atom_site_U_iso_or_equiv
_atom_site_adp_type
_atom_site_occupancy
_atom_site_symmetry_multiplicity
_atom_site_calc_flag
_atom_site_refinement_flags
Te Te 0.65598(5) 0.46609(3) 0.38075(5) 0.0563(2) Uani 1 1 d .
O1 O 0.4090(8) 0.4225(4) 0.1248(7) 0.0835(18) Uani 1 1 d .
O2 O 0.8752(7) 0.3930(5) 0.5670(7) 0.0756(15) Uani 1 1 d .
C1 C 0.4960(8) 0.5528(5) 0.2599(9) 0.0554(15) Uani 1 1 d .
C2 C 0.3942(10) 0.5031(7) 0.1437(9) 0.0648(18) Uani 1 1 d .
C3 C 0.2688(12) 0.5567(8) 0.0517(12) 0.087(3) Uani 1 1 d .
H3A H 0.2487 0.5327 -0.0456 0.104 Uiso 1 1 calc R
H3B H 0.1807 0.5475 0.0882 0.104 Uiso 1 1 calc R
C4 C 0.2970(13) 0.6557(8) 0.0464(12) 0.096(3) Uani 1 1 d .
H4A H 0.3652 0.6659 -0.0151 0.115 Uiso 1 1 calc R
H4B H 0.2048 0.6860 0.0023 0.115 Uiso 1 1 calc R
C5 C 0.3581(10) 0.6980(6) 0.1865(11) 0.074(2) Uani 1 1 d .
H5A H 0.2790 0.7062 0.2360 0.089 Uiso 1 1 calc R
H5B H 0.3957 0.7581 0.1709 0.089 Uiso 1 1 calc R
C6 C 0.4833(8) 0.6427(5) 0.2840(8) 0.0538(15) Uani 1 1 d .
C7 C 0.5789(8) 0.6919(5) 0.3984(9) 0.0584(16) Uani 1 1 d .
H7A H 0.5573 0.7538 0.4022 0.070 Uiso 1 1 calc R
C8 C 0.6949(8) 0.6632(5) 0.5012(8) 0.0556(15) Uani 1 1 d .
C9 C 0.7695(12) 0.7318(7) 0.6120(11) 0.086(3) Uani 1 1 d .
H9A H 0.7642 0.7912 0.5661 0.103 Uiso 1 1 calc R
H9B H 0.7137 0.7355 0.6860 0.103 Uiso 1 1 calc R
C10 C 0.9210(18) 0.7136(9) 0.6803(19) 0.134(6) Uani 1 1 d .
H10A H 0.9513 0.7558 0.7600 0.160 Uiso 1 1 calc R
H10B H 0.9810 0.7263 0.6119 0.160 Uiso 1 1 calc R
C11 C 0.9536(10) 0.6193(7) 0.7356(10) 0.078(2) Uani 1 1 d .
H11A H 0.9238 0.6128 0.8259 0.094 Uiso 1 1 calc R
H11B H 1.0594 0.6086 0.7542 0.094 Uiso 1 1 calc R
C12 C 0.8737(9) 0.5486(7) 0.6298(9) 0.0637(19) Uani 1 1 d .
C13 C 0.7531(7) 0.5699(5) 0.5186(8) 0.0511(14) Uani 1 1 d .
C14 C 0.9290(10) 0.4586(6) 0.6452(10) 0.069(2) Uani 1 1 d .
H14A H 1.0117 0.4473 0.7191 0.082 Uiso 1 1 calc R

loop_
_atom_site_aniso_label
_atom_site_aniso_U_11
_atom_site_aniso_U_22
_atom_site_aniso_U_33
_atom_site_aniso_U_23
_atom_site_aniso_U_13
_atom_site_aniso_U_12
Te 0.0672(3) 0.0407(3) 0.0612(3) -0.00161(16) 0.0154(2) 0.00301(17)
O1 0.098(4) 0.054(3) 0.089(4) -0.015(3) 0.003(3) -0.006(3)
O2 0.085(4) 0.064(4) 0.080(4) 0.005(3) 0.022(3) 0.017(3)
C1 0.061(4) 0.045(3) 0.062(4) 0.006(3) 0.017(3) -0.001(3)
C2 0.071(5) 0.064(5) 0.059(4) 0.000(4) 0.015(4) -0.003(4)
C3 0.088(6) 0.086(7) 0.076(6) -0.003(5) -0.003(5) 0.000(5)
C4 0.097(7) 0.088(7) 0.090(7) 0.014(6) -0.004(6) 0.011(6)
C5 0.083(5) 0.049(4) 0.082(6) 0.011(4) 0.004(4) 0.008(4)
C6 0.056(4) 0.044(3) 0.060(4) 0.008(3) 0.013(3) 0.007(3)
C7 0.067(4) 0.039(3) 0.073(4) -0.004(3) 0.024(4) -0.001(3)
C8 0.067(4) 0.045(3) 0.059(4) 0.000(3) 0.022(3) -0.003(3)
C9 0.103(7) 0.060(5) 0.082(6) -0.015(4) -0.003(5) -0.005(5)
C10 0.148(11) 0.077(8) 0.146(13) -0.035(8) -0.027(10) -0.005(8)
C11 0.067(5) 0.090(7) 0.074(5) -0.012(5) 0.009(4) 0.000(4)
C12 0.062(4) 0.073(5) 0.058(4) 0.002(3) 0.018(3) -0.003(4)
C13 0.054(3) 0.040(3) 0.062(4) 0.002(3) 0.021(3) -0.002(3)
C14 0.064(5) 0.075(6) 0.067(5) 0.011(4) 0.017(4) 0.009(4)

loop_
_atom_type_symbol
_atom_type_description
_atom_type_scat_dispersion_real
_atom_type_scat_dispersion_imag
_atom_type_scat_source
C C 0.0181 0.0091 'International Tables Vol C Tables 4.2.6.8 and 6.1.1.4'
H H 0.0000 0.0000 'International Tables Vol C Tables 4.2.6.8 and 6.1.1.4'
O O 0.0492 0.0322 'International Tables Vol C Tables 4.2.6.8 and 6.1.1.4'
Te Te -0.1759 6.3531 'International Tables Vol C Tables 4.2.6.8 and 6.1.1.4'

loop_
_geom_angle_atom_site_label_1
_geom_angle_atom_site_label_2
_geom_angle_atom_site_label_3
_geom_angle
C13 Te C1 93.1(3)
C6 C1 C2 123.1(7)
C6 C1 Te 125.4(6)
C2 C1 Te 111.5(5)
O1 C2 C1 121.4(8)
O1 C2 C3 121.5(8)
C1 C2 C3 117.1(8)
C4 C3 C2 114.4(9)
C4 C3 H3A 108.7
C2 C3 H3A 108.7
C4 C3 H3B 108.7
C2 C3 H3B 108.7
H3A C3 H3B 107.6
C5 C4 C3 114.7(9)
C5 C4 H4A 108.6
C3 C4 H4A 108.6
C5 C4 H4B 108.6
C3 C4 H4B 108.6
H4A C4 H4B 107.6
C4 C5 C6 114.1(8)
C4 C5 H5A 108.7
C6 C5 H5A 108.7
C4 C5 H5B 108.7
C6 C5 H5B 108.7
H5A C5 H5B 107.6
C1 C6 C7 124.0(7)
C1 C6 C5 119.6(7)
C7 C6 C5 116.4(7)
C8 C7 C6 130.5(7)
C8 C7 H7A 114.7
C6 C7 H7A 114.7
C7 C8 C13 125.8(7)
C7 C8 C9 117.7(7)
C13 C8 C9 116.4(7)
C10 C9 C8 116.1(9)
C10 C9 H9A 108.3
C8 C9 H9A 108.3
C10 C9 H9B 108.3
C8 C9 H9B 108.3
H9A C9 H9B 107.4
C9 C10 C11 115.6(12)
C9 C10 H10A 108.4
C11 C10 H10A 108.4
C9 C10 H10B 108.4
C11 C10 H10B 108.4
H10A C10 H10B 107.4
C10 C11 C12 111.7(8)
C10 C11 H11A 109.3
C12 C11 H11A 109.3
C10 C11 H11B 109.3
C12 C11 H11B 109.3
H11A C11 H11B 107.9
C13 C12 C14 120.0(8)
C13 C12 C11 122.7(8)
C14 C12 C11 117.3(8)
C12 C13 C8 120.5(7)
C12 C13 Te 118.4(6)
C8 C13 Te 121.1(5)
O2 C14 C12 124.9(8)
O2 C14 H14A 117.6
C12 C14 H14A 117.6

loop_
_geom_bond_atom_site_label_1
_geom_bond_atom_site_label_2
_geom_bond_distance
Te C13 2.075(7)
Te C1 2.087(7)
O1 C2 1.206(12)
O2 C14 1.247(12)
C1 C6 1.345(10)
C1 C2 1.472(12)
C2 C3 1.506(14)
C3 C4 1.474(16)
C3 H3A 0.9700
C3 H3B 0.9700
C4 C5 1.464(15)
C4 H4A 0.9700
C4 H4B 0.9700
C5 C6 1.540(10)
C5 H5A 0.9700
C5 H5B 0.9700
C6 C7 1.432(11)
C7 C8 1.345(11)
C7 H7A 0.9300
C8 C13 1.464(10)
C8 C9 1.505(11)
C9 C10 1.432(18)
C9 H9A 0.9700
C9 H9B 0.9700
C10 C11 1.484(17)
C10 H10A 0.9700
C10 H10B 0.9700
C11 C12 1.514(13)
C11 H11A 0.9700
C11 H11B 0.9700
C12 C13 1.389(11)
C12 C14 1.408(12)
C14 H14A 0.9300

loop_
_geom_hbond_atom_site_label_D
_geom_hbond_atom_site_label_H
_geom_hbond_atom_site_label_A
_geom_hbond_distance_DH
_geom_hbond_distance_HA
_geom_hbond_distance_DA
_geom_hbond_angle_DHA
_geom_hbond_site_symmetry_A
C7 H7A O1 0.93 2.51 3.386(9) 157.1 2_655

loop_
_geom_torsion_atom_site_label_1
_geom_torsion_atom_site_label_2
_geom_torsion_atom_site_label_3
_geom_torsion_atom_site_label_4
_geom_torsion
C13 Te C1 C6 0.2(7)
C13 Te C1 C2 -178.8(6)
C6 C1 C2 O1 179.8(8)
Te C1 C2 O1 -1.2(10)
C6 C1 C2 C3 -1.6(13)
Te C1 C2 C3 177.5(7)
O1 C2 C3 C4 -156.5(10)
C1 C2 C3 C4 24.8(15)
C2 C3 C4 C5 -46.6(16)
C3 C4 C5 C6 44.3(15)
C2 C1 C6 C7 178.5(7)
Te C1 C6 C7 -0.4(11)
C2 C1 C6 C5 -0.5(12)
Te C1 C6 C5 -179.4(6)
C4 C5 C6 C1 -20.9(13)
C4 C5 C6 C7 160.1(9)
C1 C6 C7 C8 -0.1(13)
C5 C6 C7 C8 178.9(8)
C6 C7 C8 C13 0.8(13)
C6 C7 C8 C9 -177.1(8)
C7 C8 C9 C10 -155.2(12)
C13 C8 C9 C10 26.8(15)
C8 C9 C10 C11 -48(2)
C9 C10 C11 C12 42.8(18)
C10 C11 C12 C13 -18.2(14)
C10 C11 C12 C14 160.1(11)
C14 C12 C13 C8 -179.8(7)
C11 C12 C13 C8 -1.6(11)
C14 C12 C13 Te 1.2(10)
C11 C12 C13 Te 179.5(6)
C7 C8 C13 C12 -179.8(7)
C9 C8 C13 C12 -1.9(11)
C7 C8 C13 Te -0.9(10)
C9 C8 C13 Te 177.0(6)
C1 Te C13 C12 179.3(6)
C1 Te C13 C8 0.4(6)
C13 C12 C14 O2 -1.9(14)
C11 C12 C14 O2 179.8(8)
